data_4345165
loop_
_publ_author_name
'Konarev, Dmitri V.'
'Troyanov, Sergey I.'
'Kuzmin, Alexey V.'
'Nakano, Yoshiaki'
'Ishikawa, Manabu'
'Faraonov, Maxim A.'
'Khasanov, Salavat S.'
'Litvinov, Alexey L.'
'Otsuka, Akihiro'
'Yamochi, Hideki'
'Saito, Gunzi'
'Lyubovskaya, Rimma N.'

_publ_section_title
;
 The Salts of Copper Octafluoro- and Hexadecafluorophthalocyanines
 Containing [Cu(II)(F8Pc)(4-)](2-) Dianions and [CuF16Pc](-) Monoanions.
;
_journal_issue 4
_journal_name_full 'Inorganic chemistry'
_journal_page_first 1804
_journal_page_last 1813
_journal_paper_doi 10.1021/acs.inorgchem.6b01932
_journal_volume 56
_journal_year 2017
_chemical_formula_moiety '(C32 N8 Cu H8 F8), 2(C16 H36 N), 2(C6 H4 Cl2)'
_chemical_formula_sum 'C76 H88 Cl4 Cu F8 N10'
_chemical_formula_weight 1498.90
_chemical_name_systematic
;
 ?
;
_space_group_crystal_system monoclinic
_space_group_IT_number 14
_space_group_name_Hall '-P 2yn'
_space_group_name_H-M_alt 'P 1 21/n 1'
_symmetry_space_group_name_Hall '-P 2yn'
_symmetry_space_group_name_H-M 'P 1 21/n 1'
_atom_sites_solution_hydrogens geom
_atom_sites_solution_primary direct
_atom_sites_solution_secondary difmap
_audit_creation_method SHELXL-2013
_cell_angle_alpha 90
_cell_angle_beta 94.704(7)
_cell_angle_gamma 90
_cell_formula_units_Z 2
_cell_length_a 8.5731(7)
_cell_length_b 25.247(2)
_cell_length_c 16.6358(11)
_cell_measurement_reflns_used 6212
_cell_measurement_temperature 150(2)
_cell_measurement_theta_max 29.1460
_cell_measurement_theta_min 2.0860
_cell_volume 3588.6(5)
_computing_cell_refinement 'Bruker SAINT'
_computing_data_collection 'Bruker APEX2'
_computing_data_reduction 'Bruker SAINT'
_computing_molecular_graphics WinGx
_computing_publication_material WinGx
_computing_structure_refinement 'SHELXL-2013 (Sheldrick, 2013)'
_computing_structure_solution 'SHELXL-2013 (Sheldrick, 2013)'
_diffrn_ambient_temperature 150(2)
_diffrn_measured_fraction_theta_full 0.924
_diffrn_measured_fraction_theta_max 0.812
_diffrn_measurement_device_type 'Bruker APEX-II CCD'
_diffrn_measurement_method '\f and \w scans'
_diffrn_radiation_monochromator graphite
_diffrn_radiation_source 'sealed tube'
_diffrn_radiation_type MoK\a
_diffrn_radiation_wavelength 0.71073
_diffrn_reflns_av_R_equivalents 0.0928
_diffrn_reflns_av_unetI/netI 0.2223
_diffrn_reflns_Laue_measured_fraction_full 0.924
_diffrn_reflns_Laue_measured_fraction_max 0.812
_diffrn_reflns_limit_h_max 11
_diffrn_reflns_limit_h_min -11
_diffrn_reflns_limit_k_max 30
_diffrn_reflns_limit_k_min -34
_diffrn_reflns_limit_l_max 22
_diffrn_reflns_limit_l_min -21
_diffrn_reflns_number 15088
_diffrn_reflns_point_group_measured_fraction_full 0.924
_diffrn_reflns_point_group_measured_fraction_max 0.812
_diffrn_reflns_theta_full 25.000
_diffrn_reflns_theta_max 29.340
_diffrn_reflns_theta_min 2.028
_exptl_absorpt_coefficient_mu 0.525
_exptl_absorpt_correction_type none
_exptl_crystal_colour black
_exptl_crystal_density_diffrn 1.387
_exptl_crystal_description block
_exptl_crystal_F_000 1566
_exptl_crystal_size_max 0.323
_exptl_crystal_size_mid 0.092
_exptl_crystal_size_min 0.074
_refine_diff_density_max 0.447
_refine_diff_density_min -0.596
_refine_diff_density_rms 0.095
_refine_ls_extinction_method none
_refine_ls_goodness_of_fit_ref 1.042
_refine_ls_hydrogen_treatment constr
_refine_ls_matrix_type full
_refine_ls_number_parameters 557
_refine_ls_number_reflns 7999
_refine_ls_number_restraints 288
_refine_ls_restrained_S_all 1.029
_refine_ls_R_factor_all 0.2570
_refine_ls_R_factor_gt 0.1157
_refine_ls_shift/su_max 0.000
_refine_ls_shift/su_mean 0.000
_refine_ls_structure_factor_coef Fsqd
_refine_ls_weighting_details 'w=1/[\s^2^(Fo^2^)+(0.0241P)^2^+12.3467P] where P=(Fo^2^+2Fc^2^)/3'
_refine_ls_weighting_scheme calc
_refine_ls_wR_factor_gt 0.1507
_refine_ls_wR_factor_ref 0.1964
_reflns_Friedel_coverage 0.000
_reflns_number_gt 3380
_reflns_number_total 7999
_reflns_threshold_expression 'I > 2\s(I)'
_cod_data_source_file ic6b01932_si_002.cif
_cod_data_source_block CuPcF8-2TBA
_cod_depositor_comments 'Adding full bibliography for 4345165--4345166.cif.'
_cod_database_code 4345165
_shelx_space_group_comment
;
The symmetry employed for this shelxl refinement is uniquely defined
by the following loop, which should always be used as a source of
symmetry information in preference to the above space-group names.
They are only intended as comments.
;
_shelx_estimated_absorpt_t_min 0.849
_shelx_estimated_absorpt_t_max 0.962
_shelxl_version_number 2013-4

loop_
_space_group_symop_operation_xyz
'x, y, z'
'-x+1/2, y+1/2, -z+1/2'
'-x, -y, -z'
'x-1/2, -y-1/2, z-1/2'

loop_
_atom_site_label
_atom_site_type_symbol
_atom_site_fract_x
_atom_site_fract_y
_atom_site_fract_z
_atom_site_U_iso_or_equiv
_atom_site_adp_type
_atom_site_occupancy
_atom_site_site_symmetry_order
_atom_site_calc_flag
_atom_site_refinement_flags_posn
_atom_site_refinement_flags_adp
_atom_site_refinement_flags_occupancy
_atom_site_disorder_assembly
_atom_site_disorder_group
C101 C 0.9095(8) 0.5457(3) 0.6564(4) 0.0232(17) Uani 1 1 d . . . . .
C102 C 0.9079(7) 0.5942(3) 0.6980(4) 0.0201(16) Uani 1 1 d . . . . .
C103 C 0.9594(7) 0.6339(3) 0.6456(4) 0.0181(15) Uani 1 1 d . . . . .
C104 C 0.9846(7) 0.6079(3) 0.5720(4) 0.0181(15) Uani 1 1 d . . . . .
C105 C 0.9432(7) 0.3913(3) 0.5608(4) 0.0193(16) Uani 1 1 d . . . . .
C106 C 0.9057(7) 0.3641(3) 0.6342(4) 0.0219(16) Uani 1 1 d . . . . .
C107 C 0.8694(7) 0.4021(3) 0.6892(4) 0.0224(16) Uani 1 1 d . . . . .
C108 C 0.8935(8) 0.4538(3) 0.6511(4) 0.0203(16) Uani 1 1 d . . . . .
C109 C 0.8725(8) 0.6079(3) 0.7765(4) 0.0267(17) Uani 1 1 d . . . . .
H1 H 0.8377 0.5820 0.8125 0.032 Uiso 1 1 calc R U . . .
C110 C 0.8898(8) 0.6596(3) 0.7990(4) 0.0280(17) Uani 1 1 d . . . . .
C111 C 0.9430(8) 0.6987(3) 0.7467(4) 0.0255(16) Uani 1 1 d . . . . .
C112 C 0.9757(7) 0.6874(3) 0.6709(4) 0.0238(16) Uani 1 1 d . . . . .
H2 H 1.0082 0.7142 0.6357 0.029 Uiso 1 1 calc R U . . .
C113 C 0.9016(8) 0.3105(3) 0.6530(4) 0.0256(16) Uani 1 1 d . . . . .
H3 H 0.9251 0.2840 0.6153 0.031 Uiso 1 1 calc R U . . .
C114 C 0.8615(8) 0.2981(3) 0.7290(4) 0.0276(17) Uani 1 1 d . . . . .
C115 C 0.8208(8) 0.3359(3) 0.7827(4) 0.0276(17) Uani 1 1 d . . . . .
C116 C 0.8245(8) 0.3885(3) 0.7653(4) 0.0282(18) Uani 1 1 d . . . . .
H4 H 0.7979 0.4146 0.8030 0.034 Uiso 1 1 calc R U . . .
Cu1 Cu 1.0000 0.5000 0.5000 0.0180(3) Uani 1 2 d S . P . .
F1 F 0.8536(5) 0.67608(17) 0.8738(2) 0.0451(12) Uani 1 1 d . . . . .
F2 F 0.9596(5) 0.74900(15) 0.7760(2) 0.0391(11) Uani 1 1 d . . . . .
F3 F 0.8613(5) 0.24610(15) 0.7529(2) 0.0370(11) Uani 1 1 d . . . . .
F4 F 0.7756(5) 0.31959(16) 0.8552(2) 0.0458(12) Uani 1 1 d . . . . .
N101 N 0.9380(6) 0.4457(2) 0.5735(3) 0.0189(13) Uani 1 1 d . . . . .
N102 N 0.9584(6) 0.5545(2) 0.5800(3) 0.0181(13) Uani 1 1 d . . . . .
N103 N 0.8771(5) 0.4980(3) 0.6898(3) 0.0203(11) Uani 1 1 d . . . . .
N104 N 1.0256(6) 0.63418(18) 0.5049(3) 0.0203(12) Uani 1 1 d . . . . .
C201 C 0.9643(8) 0.1461(3) -0.1098(4) 0.0266(16) Uani 1 1 d . . . . .
H5 H 0.8729 0.1222 -0.1085 0.032 Uiso 1 1 calc R U . . .
H6 H 0.9383 0.1729 -0.1523 0.032 Uiso 1 1 calc R U . . .
C202 C 1.1016(8) 0.1138(3) -0.1341(4) 0.0314(18) Uani 1 1 d . . . . .
H7 H 1.1320 0.0874 -0.0916 0.038 Uiso 1 1 calc R U . . .
H8 H 1.1923 0.1373 -0.1400 0.038 Uiso 1 1 calc R U . . .
C203 C 1.0566(8) 0.0854(3) -0.2142(4) 0.0340(19) Uani 1 1 d . . . . .
H9 H 0.9782 0.0576 -0.2053 0.041 Uiso 1 1 calc R U . . .
H10 H 1.0075 0.1111 -0.2533 0.041 Uiso 1 1 calc R U . . .
C204 C 1.1963(8) 0.0600(3) -0.2498(5) 0.043(2) Uani 1 1 d . . . . .
H11 H 1.1615 0.0424 -0.3007 0.065 Uiso 1 1 calc R U . . .
H12 H 1.2440 0.0338 -0.2119 0.065 Uiso 1 1 calc R U . . .
H13 H 1.2734 0.0874 -0.2599 0.065 Uiso 1 1 calc R U . . .
C205 C 1.1308(7) 0.2100(3) -0.0247(4) 0.0278(17) Uani 1 1 d . . . . .
H14 H 1.1377 0.2287 0.0278 0.033 Uiso 1 1 calc R U . . .
H15 H 1.2252 0.1875 -0.0259 0.033 Uiso 1 1 calc R U . . .
C206 C 1.1326(8) 0.2508(3) -0.0912(4) 0.0317(18) Uani 1 1 d . . . . .
H16 H 1.0307 0.2694 -0.0969 0.038 Uiso 1 1 calc R U . . .
H17 H 1.1470 0.2326 -0.1428 0.038 Uiso 1 1 calc R U . . .
C207 C 1.2632(9) 0.2910(3) -0.0739(4) 0.040(2) Uani 1 1 d . . . . .
H18 H 1.2382 0.3135 -0.0279 0.048 Uiso 1 1 calc R U . . .
H19 H 1.3620 0.2720 -0.0580 0.048 Uiso 1 1 calc R U . . .
C208 C 1.2864(10) 0.3260(3) -0.1462(5) 0.055(2) Uani 1 1 d . . . . .
H20 H 1.3714 0.3512 -0.1323 0.082 Uiso 1 1 calc R U . . .
H21 H 1.1896 0.3455 -0.1614 0.082 Uiso 1 1 calc R U . . .
H22 H 1.3132 0.3040 -0.1916 0.082 Uiso 1 1 calc R U . . .
C209 C 0.8378(7) 0.2060(3) -0.0207(4) 0.0258(16) Uani 1 1 d . . . . .
H23 H 0.8221 0.2304 -0.0673 0.031 Uiso 1 1 calc R U . . .
H24 H 0.7486 0.1810 -0.0239 0.031 Uiso 1 1 calc R U . . .
C210 C 0.8324(8) 0.2381(3) 0.0552(4) 0.0371(19) Uani 1 1 d . . . . .
H25 H 0.9272 0.2605 0.0630 0.044 Uiso 1 1 calc R U . . .
H26 H 0.8308 0.2141 0.1022 0.044 Uiso 1 1 calc R U . . .
C211 C 0.6881(9) 0.2728(3) 0.0501(4) 0.040(2) Uani 1 1 d . . . . .
H27 H 0.5945 0.2504 0.0372 0.048 Uiso 1 1 calc R U . . .
H28 H 0.6945 0.2985 0.0056 0.048 Uiso 1 1 calc R U . . .
C212 C 0.6694(10) 0.3026(3) 0.1277(5) 0.061(3) Uani 1 1 d . . . . .
H29 H 0.5748 0.3245 0.1214 0.091 Uiso 1 1 calc R U . . .
H30 H 0.7609 0.3253 0.1402 0.091 Uiso 1 1 calc R U . . .
H31 H 0.6604 0.2773 0.1718 0.091 Uiso 1 1 calc R U . . .
C213 C 1.0147(8) 0.1346(3) 0.0390(4) 0.0276(16) Uani 1 1 d . . . . .
H32 H 1.1171 0.1172 0.0343 0.033 Uiso 1 1 calc R U . . .
H33 H 1.0216 0.1541 0.0908 0.033 Uiso 1 1 calc R U . . .
C214 C 0.8906(9) 0.0918(3) 0.0423(4) 0.041(2) Uani 1 1 d . . . . .
H34 H 0.8904 0.0693 -0.0064 0.049 Uiso 1 1 calc R U . . .
H35 H 0.7862 0.1085 0.0427 0.049 Uiso 1 1 calc R U . . .
C215 C 0.9209(9) 0.0574(3) 0.1173(5) 0.048(2) Uani 1 1 d . . . . .
H36 H 0.8565 0.0250 0.1107 0.057 Uiso 1 1 calc R U . . .
H37 H 1.0322 0.0466 0.1222 0.057 Uiso 1 1 calc R U . . .
C216 C 0.8845(11) 0.0850(4) 0.1942(5) 0.065(3) Uani 1 1 d . . . . .
H38 H 0.9069 0.0610 0.2400 0.098 Uiso 1 1 calc R U . . .
H39 H 0.7737 0.0950 0.1906 0.098 Uiso 1 1 calc R U . . .
H40 H 0.9494 0.1168 0.2018 0.098 Uiso 1 1 calc R U . . .
N201 N 0.9874(6) 0.1744(2) -0.0295(3) 0.0244(13) Uani 1 1 d . . . . .
Cl1 Cl -0.0413(7) 0.39674(19) -0.0051(3) 0.0819(16) Uani 0.5 1 d D U P A -1
Cl2 Cl 0.1160(8) 0.4685(2) -0.1291(3) 0.0939(19) Uani 0.5 1 d D U P A -1
C1S C -0.0196(16) 0.4646(3) 0.0087(6) 0.051(3) Uani 0.5 1 d DG U P A -1
C2S C 0.0479(15) 0.4964(4) -0.0473(6) 0.056(3) Uani 0.5 1 d DG U P A -1
C3S C 0.0550(14) 0.5509(3) -0.0363(6) 0.070(4) Uani 0.5 1 d DG U P A -1
H3S H 0.1012 0.5726 -0.0745 0.084 Uiso 0.5 1 calc R U P A -1
C4S C -0.0053(16) 0.5737(3) 0.0306(7) 0.079(4) Uani 0.5 1 d DG U P A -1
H4S H -0.0004 0.6110 0.0381 0.095 Uiso 0.5 1 calc R U P A -1
C5S C -0.0728(15) 0.5420(4) 0.0865(6) 0.082(5) Uani 0.5 1 d DG U P A -1
H5S H -0.1141 0.5575 0.1323 0.098 Uiso 0.5 1 calc R U P A -1
C6S C -0.0800(14) 0.4874(4) 0.0756(5) 0.060(4) Uani 0.5 1 d DG U P A -1
H6S H -0.1261 0.4657 0.1138 0.072 Uiso 0.5 1 calc R U P A -1
Cl3 Cl 0.6314(10) 0.4875(2) 0.8774(4) 0.0477(18) Uani 0.403(4) 1 d D U P B -1
Cl4 Cl 0.5640(7) 0.59534(19) 0.9604(3) 0.0585(19) Uani 0.403(4) 1 d D U P B -1
C11S C 0.5371(17) 0.4906(4) 0.9657(7) 0.033(3) Uani 0.403(4) 1 d DG U P B -1
C12S C 0.5090(19) 0.5386(3) 1.0028(8) 0.031(3) Uani 0.403(4) 1 d DG U P B -1
C13S C 0.428(2) 0.5397(4) 1.0717(8) 0.036(3) Uani 0.403(4) 1 d DG U P B -1
H13S H 0.4084 0.5725 1.0971 0.044 Uiso 0.403(4) 1 calc R U P B -1
C14S C 0.374(2) 0.4928(5) 1.1035(8) 0.043(5) Uani 0.403(4) 1 d DG U P B -1
H14S H 0.3189 0.4935 1.1506 0.052 Uiso 0.403(4) 1 calc R U P B -1
C15S C 0.4026(18) 0.4448(4) 1.0665(8) 0.045(4) Uani 0.403(4) 1 d DG U P B -1
H15S H 0.3663 0.4127 1.0882 0.054 Uiso 0.403(4) 1 calc R U P B -1
C16S C 0.4839(16) 0.4437(3) 0.9976(7) 0.050(4) Uani 0.403(4) 1 d DG U P B -1
H16S H 0.5032 0.4109 0.9722 0.059 Uiso 0.403(4) 1 calc R U P B -1
Cl5 Cl 0.564(3) 0.4024(6) 0.9569(13) 0.056(6) Uani 0.097(4) 1 d D U P B -2
Cl6 Cl 0.645(4) 0.5133(9) 0.8856(16) 0.048(7) Uani 0.097(4) 1 d D U P B -2
C21S C 0.517(5) 0.4615(7) 1.0026(16) 0.044(5) Uani 0.097(4) 1 d DG U P B -2
C22S C 0.540(5) 0.5103(7) 0.9667(19) 0.037(5) Uani 0.097(4) 1 d DG U P B -2
C23S C 0.490(7) 0.5564(8) 1.002(3) 0.039(5) Uani 0.097(4) 1 d DG U P B -2
H23S H 0.5058 0.5897 0.9775 0.046 Uiso 0.097(4) 1 calc R U P B -2
C24S C 0.416(9) 0.5538(11) 1.073(3) 0.042(5) Uani 0.097(4) 1 d DG U P B -2
H24S H 0.3820 0.5854 1.0976 0.051 Uiso 0.097(4) 1 calc R U P B -2
C25S C 0.393(9) 0.5051(13) 1.109(3) 0.044(6) Uani 0.097(4) 1 d DG U P B -2
H25S H 0.3426 0.5033 1.1580 0.053 Uiso 0.097(4) 1 calc R U P B -2
C26S C 0.443(7) 0.4589(10) 1.074(2) 0.045(5) Uani 0.097(4) 1 d DG U P B -2
H26S H 0.4271 0.4256 1.0984 0.054 Uiso 0.097(4) 1 calc R U P B -2

loop_
_atom_site_aniso_label
_atom_site_aniso_U_11
_atom_site_aniso_U_22
_atom_site_aniso_U_33
_atom_site_aniso_U_23
_atom_site_aniso_U_13
_atom_site_aniso_U_12
C101 0.020(4) 0.034(5) 0.015(4) 0.001(3) 0.002(3) 0.002(3)
C102 0.016(4) 0.023(4) 0.021(4) 0.002(3) -0.001(3) 0.005(3)
C103 0.017(4) 0.020(4) 0.017(3) -0.005(3) -0.003(3) 0.002(3)
C104 0.010(3) 0.019(4) 0.025(4) 0.002(3) 0.002(3) -0.001(3)
C105 0.016(4) 0.024(4) 0.018(4) 0.009(3) -0.003(3) -0.008(3)
C106 0.016(4) 0.028(4) 0.021(4) 0.005(3) 0.000(3) -0.005(3)
C107 0.019(4) 0.026(4) 0.022(4) 0.007(3) -0.001(3) 0.005(3)
C108 0.024(4) 0.020(4) 0.017(4) 0.005(3) -0.001(3) 0.000(3)
C109 0.027(4) 0.034(5) 0.019(4) 0.001(3) 0.004(3) 0.003(3)
C110 0.031(4) 0.036(5) 0.017(4) -0.008(3) 0.002(3) -0.002(4)
C111 0.025(4) 0.024(4) 0.027(4) -0.014(3) 0.002(3) -0.009(3)
C112 0.021(4) 0.025(4) 0.024(4) 0.001(3) -0.004(3) -0.003(3)
C113 0.031(4) 0.026(4) 0.019(4) 0.003(3) -0.003(3) 0.001(3)
C114 0.031(4) 0.014(4) 0.037(4) 0.010(3) -0.001(3) 0.002(3)
C115 0.033(4) 0.027(4) 0.023(4) 0.012(3) 0.008(3) -0.002(3)
C116 0.031(4) 0.027(4) 0.027(4) 0.006(3) 0.010(3) 0.002(3)
Cu1 0.0196(6) 0.0185(6) 0.0161(5) 0.0031(6) 0.0034(4) 0.0002(6)
F1 0.064(3) 0.047(3) 0.026(2) -0.011(2) 0.018(2) -0.008(2)
F2 0.049(3) 0.034(3) 0.034(2) -0.016(2) 0.003(2) -0.010(2)
F3 0.045(3) 0.028(2) 0.038(2) 0.0158(19) 0.004(2) -0.002(2)
F4 0.067(3) 0.039(3) 0.034(3) 0.019(2) 0.021(2) 0.002(2)
N101 0.024(3) 0.019(3) 0.014(3) 0.003(2) 0.006(2) -0.001(3)
N102 0.015(3) 0.022(4) 0.018(3) 0.000(2) 0.002(2) 0.005(2)
N103 0.024(3) 0.021(3) 0.016(2) 0.004(3) 0.005(2) -0.005(3)
N104 0.022(3) 0.016(3) 0.022(3) 0.004(3) 0.001(2) -0.001(3)
C201 0.029(4) 0.024(4) 0.025(4) 0.005(3) -0.006(3) 0.001(3)
C202 0.030(4) 0.030(4) 0.033(4) -0.005(3) -0.002(3) 0.001(3)
C203 0.028(4) 0.037(5) 0.037(4) -0.007(4) -0.001(4) -0.003(4)
C204 0.039(5) 0.043(5) 0.047(5) -0.012(4) 0.005(4) 0.000(4)
C205 0.022(4) 0.029(4) 0.031(4) 0.002(3) -0.002(3) -0.012(3)
C206 0.036(4) 0.027(4) 0.031(4) -0.004(3) 0.002(3) -0.003(4)
C207 0.041(5) 0.038(5) 0.039(5) -0.009(4) 0.004(4) -0.013(4)
C208 0.057(6) 0.043(6) 0.066(6) -0.002(5) 0.011(5) -0.018(5)
C209 0.022(4) 0.030(4) 0.025(4) 0.002(3) -0.006(3) 0.001(3)
C210 0.030(4) 0.047(5) 0.033(4) -0.006(4) -0.001(3) 0.003(4)
C211 0.041(5) 0.045(5) 0.036(5) 0.006(4) 0.009(4) 0.006(4)
C212 0.055(6) 0.056(6) 0.072(7) -0.024(5) 0.016(5) 0.003(5)
C213 0.021(4) 0.030(4) 0.031(4) 0.006(3) -0.004(3) 0.001(3)
C214 0.040(5) 0.039(5) 0.042(5) 0.005(4) -0.011(4) -0.007(4)
C215 0.044(5) 0.045(5) 0.054(6) 0.020(4) -0.001(4) 0.001(4)
C216 0.090(8) 0.061(7) 0.046(6) 0.009(5) 0.013(5) -0.007(6)
N201 0.023(3) 0.022(3) 0.027(3) -0.003(2) -0.006(3) 0.000(3)
Cl1 0.094(5) 0.076(3) 0.077(4) 0.010(3) 0.011(3) -0.004(3)
Cl2 0.102(5) 0.120(5) 0.061(3) -0.003(3) 0.016(3) -0.027(4)
C1S 0.030(7) 0.071(4) 0.048(6) 0.015(4) -0.014(5) 0.011(6)
C2S 0.038(8) 0.076(4) 0.051(6) 0.017(4) -0.013(5) 0.005(7)
C3S 0.060(9) 0.079(4) 0.069(7) 0.014(5) -0.012(6) -0.013(7)
C4S 0.070(9) 0.073(6) 0.092(8) 0.000(5) -0.006(7) -0.006(8)
C5S 0.080(10) 0.086(6) 0.080(8) -0.008(6) 0.009(7) 0.001(8)
C6S 0.041(8) 0.082(5) 0.057(7) 0.006(5) -0.005(6) 0.001(7)
Cl3 0.052(4) 0.054(5) 0.037(3) -0.009(3) 0.003(3) 0.015(4)
Cl4 0.081(4) 0.044(3) 0.051(4) -0.001(3) 0.013(3) -0.012(3)
C11S 0.021(6) 0.040(3) 0.036(5) -0.004(4) -0.007(4) 0.009(6)
C12S 0.023(7) 0.038(3) 0.030(6) -0.002(4) -0.007(5) 0.006(6)
C13S 0.034(7) 0.038(5) 0.037(6) -0.004(5) 0.001(5) 0.004(6)
C14S 0.043(9) 0.045(6) 0.041(8) 0.001(5) -0.001(7) -0.003(7)
C15S 0.042(8) 0.040(5) 0.052(7) 0.001(5) -0.001(6) -0.006(6)
C16S 0.052(9) 0.041(4) 0.056(7) -0.006(5) 0.005(6) -0.001(7)
Cl5 0.064(14) 0.043(6) 0.058(12) -0.013(9) -0.004(10) -0.001(10)
Cl6 0.050(15) 0.052(14) 0.044(12) 0.007(10) 0.005(10) 0.014(12)
C21S 0.046(10) 0.039(5) 0.048(8) -0.004(5) 0.003(7) -0.003(8)
C22S 0.030(9) 0.042(6) 0.038(8) 0.000(6) -0.006(7) 0.003(8)
C23S 0.036(10) 0.040(6) 0.038(8) 0.000(6) -0.004(7) 0.000(8)
C24S 0.040(10) 0.044(6) 0.042(8) 0.000(7) 0.001(7) 0.002(8)
C25S 0.044(10) 0.046(8) 0.043(9) 0.001(6) 0.002(8) -0.001(8)
C26S 0.045(10) 0.043(6) 0.047(8) 0.001(6) 0.002(7) -0.003(8)

loop_
_atom_type_symbol
_atom_type_description
_atom_type_scat_dispersion_real
_atom_type_scat_dispersion_imag
_atom_type_scat_source
C C 0.0033 0.0016 'International Tables Vol C Tables 4.2.6.8 and 6.1.1.4'
H H 0.0000 0.0000 'International Tables Vol C Tables 4.2.6.8 and 6.1.1.4'
N N 0.0061 0.0033 'International Tables Vol C Tables 4.2.6.8 and 6.1.1.4'
F F 0.0171 0.0103 'International Tables Vol C Tables 4.2.6.8 and 6.1.1.4'
Cl Cl 0.1484 0.1585 'International Tables Vol C Tables 4.2.6.8 and 6.1.1.4'
Cu Cu 0.3201 1.2651 'International Tables Vol C Tables 4.2.6.8 and 6.1.1.4'

loop_
_geom_angle_atom_site_label_1
_geom_angle_atom_site_label_2
_geom_angle_atom_site_label_3
_geom_angle
_geom_angle_site_symmetry_1
_geom_angle_site_symmetry_3
N103 C101 N102 126.9(6) . .
N103 C101 C102 123.8(6) . .
N102 C101 C102 109.2(6) . .
C101 C102 C109 133.0(7) . .
C101 C102 C103 107.2(6) . .
C109 C102 C103 119.8(6) . .
C112 C103 C104 132.6(6) . .
C112 C103 C102 121.2(6) . .
C104 C103 C102 106.2(6) . .
N104 C104 N102 127.5(6) . .
N104 C104 C103 123.1(6) . .
N102 C104 C103 109.4(6) . .
N104 C105 N101 128.4(6) 3_766 .
N104 C105 C106 122.7(6) 3_766 .
N101 C105 C106 108.9(6) . .
C107 C106 C113 121.2(6) . .
C107 C106 C105 107.8(6) . .
C113 C106 C105 131.0(6) . .
C106 C107 C116 121.6(7) . .
C106 C107 C108 106.5(6) . .
C116 C107 C108 131.9(7) . .
N103 C108 N101 129.3(6) . .
N103 C108 C107 121.5(6) . .
N101 C108 C107 109.2(6) . .
C110 C109 C102 117.5(7) . .
C110 C109 H1 121.2 . .
C102 C109 H1 121.2 . .
C109 C110 F1 120.8(6) . .
C109 C110 C111 122.2(6) . .
F1 C110 C111 117.0(6) . .
C112 C111 F2 120.6(6) . .
C112 C111 C110 122.1(6) . .
F2 C111 C110 117.3(6) . .
C111 C112 C103 117.1(6) . .
C111 C112 H2 121.4 . .
C103 C112 H2 121.4 . .
C114 C113 C106 116.2(6) . .
C114 C113 H3 121.9 . .
C106 C113 H3 121.9 . .
F3 C114 C115 118.1(6) . .
F3 C114 C113 119.5(6) . .
C115 C114 C113 122.4(6) . .
C116 C115 F4 119.9(6) . .
C116 C115 C114 122.0(6) . .
F4 C115 C114 118.2(6) . .
C115 C116 C107 116.6(7) . .
C115 C116 H4 121.7 . .
C107 C116 H4 121.7 . .
N101 Cu1 N101 180.0 3_766 .
N101 Cu1 N102 90.40(17) 3_766 .
N101 Cu1 N102 89.60(17) . .
N101 Cu1 N102 89.61(17) 3_766 3_766
N101 Cu1 N102 90.40(17) . 3_766
N102 Cu1 N102 180.0(2) . 3_766
C108 N101 C105 107.5(5) . .
C108 N101 Cu1 126.3(4) . .
C105 N101 Cu1 126.0(4) . .
C104 N102 C101 108.0(5) . .
C104 N102 Cu1 125.4(4) . .
C101 N102 Cu1 126.4(5) . .
C108 N103 C101 121.4(5) . .
C105 N104 C104 121.7(5) 3_766 .
C202 C201 N201 116.2(5) . .
C202 C201 H5 108.2 . .
N201 C201 H5 108.2 . .
C202 C201 H6 108.2 . .
N201 C201 H6 108.2 . .
H5 C201 H6 107.4 . .
C201 C202 C203 109.7(5) . .
C201 C202 H7 109.7 . .
C203 C202 H7 109.7 . .
C201 C202 H8 109.7 . .
C203 C202 H8 109.7 . .
H7 C202 H8 108.2 . .
C204 C203 C202 112.7(6) . .
C204 C203 H9 109.1 . .
C202 C203 H9 109.1 . .
C204 C203 H10 109.1 . .
C202 C203 H10 109.1 . .
H9 C203 H10 107.8 . .
C203 C204 H11 109.5 . .
C203 C204 H12 109.5 . .
H11 C204 H12 109.5 . .
C203 C204 H13 109.5 . .
H11 C204 H13 109.5 . .
H12 C204 H13 109.5 . .
C206 C205 N201 114.9(5) . .
C206 C205 H14 108.5 . .
N201 C205 H14 108.5 . .
C206 C205 H15 108.5 . .
N201 C205 H15 108.5 . .
H14 C205 H15 107.5 . .
C205 C206 C207 111.5(6) . .
C205 C206 H16 109.3 . .
C207 C206 H16 109.3 . .
C205 C206 H17 109.3 . .
C207 C206 H17 109.3 . .
H16 C206 H17 108.0 . .
C208 C207 C206 112.4(6) . .
C208 C207 H18 109.1 . .
C206 C207 H18 109.1 . .
C208 C207 H19 109.1 . .
C206 C207 H19 109.1 . .
H18 C207 H19 107.9 . .
C207 C208 H20 109.5 . .
C207 C208 H21 109.5 . .
H20 C208 H21 109.5 . .
C207 C208 H22 109.5 . .
H20 C208 H22 109.5 . .
H21 C208 H22 109.5 . .
C210 C209 N201 116.5(5) . .
C210 C209 H23 108.2 . .
N201 C209 H23 108.2 . .
C210 C209 H24 108.2 . .
N201 C209 H24 108.2 . .
H23 C209 H24 107.3 . .
C209 C210 C211 110.2(6) . .
C209 C210 H25 109.6 . .
C211 C210 H25 109.6 . .
C209 C210 H26 109.6 . .
C211 C210 H26 109.6 . .
H25 C210 H26 108.1 . .
C210 C211 C212 112.5(6) . .
C210 C211 H27 109.1 . .
C212 C211 H27 109.1 . .
C210 C211 H28 109.1 . .
C212 C211 H28 109.1 . .
H27 C211 H28 107.8 . .
C211 C212 H29 109.5 . .
C211 C212 H30 109.5 . .
H29 C212 H30 109.5 . .
C211 C212 H31 109.5 . .
H29 C212 H31 109.5 . .
H30 C212 H31 109.5 . .
C214 C213 N201 115.5(5) . .
C214 C213 H32 108.4 . .
N201 C213 H32 108.4 . .
C214 C213 H33 108.4 . .
N201 C213 H33 108.4 . .
H32 C213 H33 107.5 . .
C213 C214 C215 111.1(6) . .
C213 C214 H34 109.4 . .
C215 C214 H34 109.4 . .
C213 C214 H35 109.4 . .
C215 C214 H35 109.4 . .
H34 C214 H35 108.0 . .
C216 C215 C214 113.5(7) . .
C216 C215 H36 108.9 . .
C214 C215 H36 108.9 . .
C216 C215 H37 108.9 . .
C214 C215 H37 108.9 . .
H36 C215 H37 107.7 . .
C215 C216 H38 109.5 . .
C215 C216 H39 109.5 . .
H38 C216 H39 109.5 . .
C215 C216 H40 109.5 . .
H38 C216 H40 109.5 . .
H39 C216 H40 109.5 . .
C201 N201 C205 111.8(5) . .
C201 N201 C213 110.5(5) . .
C205 N201 C213 106.1(4) . .
C201 N201 C209 106.3(4) . .
C205 N201 C209 111.5(5) . .
C213 N201 C209 110.6(5) . .
C2S C1S C6S 120.0 . .
C2S C1S Cl1 121.8(5) . .
C6S C1S Cl1 118.1(5) . .
C1S C2S C3S 120.0 . .
C1S C2S Cl2 119.5(6) . .
C3S C2S Cl2 120.5(6) . .
C4S C3S C2S 120.0 . .
C4S C3S H3S 120.0 . .
C2S C3S H3S 120.0 . .
C5S C4S C3S 120.0 . .
C5S C4S H4S 120.0 . .
C3S C4S H4S 120.0 . .
C4S C5S C6S 120.0 . .
C4S C5S H5S 120.0 . .
C6S C5S H5S 120.0 . .
C5S C6S C1S 120.0 . .
C5S C6S H6S 120.0 . .
C1S C6S H6S 120.0 . .
C12S C11S C16S 120.0 . .
C12S C11S Cl3 121.7(5) . .
C16S C11S Cl3 118.2(5) . .
C11S C12S C13S 120.0 . .
C11S C12S Cl4 119.4(6) . .
C13S C12S Cl4 120.5(6) . .
C12S C13S C14S 120.0 . .
C12S C13S H13S 120.0 . .
C14S C13S H13S 120.0 . .
C15S C14S C13S 120.0 . .
C15S C14S H14S 120.0 . .
C13S C14S H14S 120.0 . .
C14S C15S C16S 120.0 . .
C14S C15S H15S 120.0 . .
C16S C15S H15S 120.0 . .
C15S C16S C11S 120.0 . .
C15S C16S H16S 120.0 . .
C11S C16S H16S 120.0 . .
C22S C21S C26S 120.0 . .
C22S C21S Cl5 121.7(6) . .
C26S C21S Cl5 118.1(6) . .
C21S C22S C23S 120.0 . .
C21S C22S Cl6 119.4(6) . .
C23S C22S Cl6 120.4(6) . .
C24S C23S C22S 120.0 . .
C24S C23S H23S 120.0 . .
C22S C23S H23S 120.0 . .
C25S C24S C23S 120.0 . .
C25S C24S H24S 120.0 . .
C23S C24S H24S 120.0 . .
C26S C25S C24S 120.0 . .
C26S C25S H25S 120.0 . .
C24S C25S H25S 120.0 . .
C25S C26S C21S 120.0 . .
C25S C26S H26S 120.0 . .
C21S C26S H26S 120.0 . .

loop_
_geom_bond_atom_site_label_1
_geom_bond_atom_site_label_2
_geom_bond_distance
_geom_bond_site_symmetry_2
C101 N103 1.366(8) .
C101 N102 1.388(8) .
C101 C102 1.406(9) .
C102 C109 1.408(8) .
C102 C103 1.423(9) .
C103 C112 1.419(8) .
C103 C104 1.421(8) .
C104 N104 1.369(8) .
C104 N102 1.375(8) .
C105 N104 1.314(8) 3_766
C105 N101 1.392(8) .
C105 C106 1.460(8) .
C106 C107 1.378(9) .
C106 C113 1.390(9) .
C107 C116 1.397(9) .
C107 C108 1.471(9) .
C108 N103 1.302(8) .
C108 N101 1.390(8) .
C109 C110 1.363(9) .
C109 H1 0.9500 .
C110 F1 1.372(7) .
C110 C111 1.416(9) .
C111 C112 1.344(8) .
C111 F2 1.364(7) .
C112 H2 0.9500 .
C113 C114 1.374(9) .
C113 H3 0.9500 .
C114 F3 1.371(7) .
C114 C115 1.372(9) .
C115 C116 1.359(9) .
C115 F4 1.360(7) .
C116 H4 0.9500 .
Cu1 N101 1.940(5) 3_766
Cu1 N101 1.940(5) .
Cu1 N102 1.968(5) .
Cu1 N102 1.968(5) 3_766
N104 C105 1.314(8) 3_766
C201 C202 1.514(9) .
C201 N201 1.514(8) .
C201 H5 0.9900 .
C201 H6 0.9900 .
C202 C203 1.535(9) .
C202 H7 0.9900 .
C202 H8 0.9900 .
C203 C204 1.521(9) .
C203 H9 0.9900 .
C203 H10 0.9900 .
C204 H11 0.9800 .
C204 H12 0.9800 .
C204 H13 0.9800 .
C205 C206 1.511(9) .
C205 N201 1.521(8) .
C205 H14 0.9900 .
C205 H15 0.9900 .
C206 C207 1.522(9) .
C206 H16 0.9900 .
C206 H17 0.9900 .
C207 C208 1.520(10) .
C207 H18 0.9900 .
C207 H19 0.9900 .
C208 H20 0.9800 .
C208 H21 0.9800 .
C208 H22 0.9800 .
C209 C210 1.504(9) .
C209 N201 1.528(8) .
C209 H23 0.9900 .
C209 H24 0.9900 .
C210 C211 1.512(9) .
C210 H25 0.9900 .
C210 H26 0.9900 .
C211 C212 1.515(10) .
C211 H27 0.9900 .
C211 H28 0.9900 .
C212 H29 0.9800 .
C212 H30 0.9800 .
C212 H31 0.9800 .
C213 C214 1.521(9) .
C213 N201 1.523(7) .
C213 H32 0.9900 .
C213 H33 0.9900 .
C214 C215 1.524(9) .
C214 H34 0.9900 .
C214 H35 0.9900 .
C215 C216 1.510(11) .
C215 H36 0.9900 .
C215 H37 0.9900 .
C216 H38 0.9800 .
C216 H39 0.9800 .
C216 H40 0.9800 .
Cl1 C1S 1.737(7) .
Cl2 C2S 1.680(7) .
C1S C2S 1.3900 .
C1S C6S 1.3900 .
C2S C3S 1.3900 .
C3S C4S 1.3900 .
C3S H3S 0.9500 .
C4S C5S 1.3900 .
C4S H4S 0.9500 .
C5S C6S 1.3900 .
C5S H5S 0.9500 .
C6S H6S 0.9500 .
Cl3 C11S 1.736(7) .
Cl4 C12S 1.681(7) .
C11S C12S 1.3900 .
C11S C16S 1.3900 .
C12S C13S 1.3900 .
C13S C14S 1.3900 .
C13S H13S 0.9500 .
C14S C15S 1.3900 .
C14S H14S 0.9500 .
C15S C16S 1.3900 .
C15S H15S 0.9500 .
C16S H16S 0.9500 .
Cl5 C21S 1.737(7) .
Cl6 C22S 1.681(7) .
C21S C22S 1.3900 .
C21S C26S 1.3900 .
C22S C23S 1.3900 .
C23S C24S 1.3900 .
C23S H23S 0.9500 .
C24S C25S 1.3900 .
C24S H24S 0.9500 .
C25S C26S 1.3900 .
C25S H25S 0.9500 .
C26S H26S 0.9500 .
